data_4518447
loop_
_publ_author_name
'Lu, Huangjie'
'Zheng, Zhaofa'
'Li, Zi-Jian'
'Bao, Hongliang'
'Guo, Xiaojing'
'Guo, Xiaofeng'
'Lin, Jian'
'Qian, Yuan'
'Wang, Jian-Qiang'

_publ_section_title
;
 Achieving UV and X-ray Dual Photochromism in a Metal-Organic Hybrid via
 Structural Modulation.
;
_journal_issue 2
_journal_name_full 'ACS applied materials &amp; interfaces'
_journal_page_first 2745
_journal_page_last 2752
_journal_paper_doi 10.1021/acsami.0c20036
_journal_volume 13
_journal_year 2021
_chemical_formula_moiety 'C33 N6 O7 Tm'
_chemical_formula_sum 'C33 N6 O7 Tm'
_chemical_formula_weight 761.32
_chemical_melting_point ?
_chemical_name_common 'Thulium 2,2':6',2''-terpyridine-4'-carboxyli'
_space_group_crystal_system monoclinic
_space_group_IT_number 14
_space_group_name_Hall '-P 2ybc'
_space_group_name_H-M_alt 'P 1 21/c 1'
_audit_creation_method SHELXL-2014/7
_cell_angle_alpha 90
_cell_angle_beta 106.219(5)
_cell_angle_gamma 90
_cell_formula_units_Z 4
_cell_length_a 8.8436(14)
_cell_length_b 36.972(5)
_cell_length_c 9.4214(15)
_cell_measurement_reflns_used 8887
_cell_measurement_temperature 293(2)
_cell_measurement_theta_max 55.072
_cell_measurement_theta_min 4.406
_cell_volume 2957.9(8)
_computing_cell_refinement 'Bruker SAINT'
_computing_data_collection 'Bruker APEX2'
_computing_data_reduction 'Bruker SAINT'
_computing_molecular_graphics 'Bruker SHELXTL'
_computing_publication_material 'Bruker SHELXTL'
_computing_structure_refinement 'SHELXL-2014 (Sheldrick, 2014)'
_computing_structure_solution 'SHELXS-97 (Sheldrick 2008)'
_diffrn_ambient_temperature 293(2)
_diffrn_measured_fraction_theta_full 0.998
_diffrn_measured_fraction_theta_max 0.996
_diffrn_measurement_device_type 'Bruker APEX-II CCD'
_diffrn_measurement_method '0.5 wide w/ exposures'
_diffrn_radiation_type MoK\a
_diffrn_radiation_wavelength 0.71073
_diffrn_reflns_av_R_equivalents 0.0369
_diffrn_reflns_av_unetI/netI 0.0329
_diffrn_reflns_Laue_measured_fraction_full 0.998
_diffrn_reflns_Laue_measured_fraction_max 0.996
_diffrn_reflns_limit_h_max 7
_diffrn_reflns_limit_h_min -11
_diffrn_reflns_limit_k_max 48
_diffrn_reflns_limit_k_min -45
_diffrn_reflns_limit_l_max 12
_diffrn_reflns_limit_l_min -10
_diffrn_reflns_number 30858
_diffrn_reflns_point_group_measured_fraction_full 0.998
_diffrn_reflns_point_group_measured_fraction_max 0.996
_diffrn_reflns_theta_full 25.242
_diffrn_reflns_theta_max 27.536
_diffrn_reflns_theta_min 2.203
_exptl_absorpt_coefficient_mu 3.060
_exptl_absorpt_correction_T_max 0.885
_exptl_absorpt_correction_T_min 0.802
_exptl_absorpt_correction_type multi-scan
_exptl_absorpt_process_details SHELTXPREP
_exptl_crystal_colour green
_exptl_crystal_density_diffrn 1.710
_exptl_crystal_description block
_exptl_crystal_F_000 1460
_exptl_crystal_size_max 0.08
_exptl_crystal_size_mid 0.06
_exptl_crystal_size_min 0.04
_refine_diff_density_max 0.830
_refine_diff_density_min -0.672
_refine_diff_density_rms 0.112
_refine_ls_extinction_method none
_refine_ls_goodness_of_fit_ref 1.106
_refine_ls_hydrogen_treatment undef
_refine_ls_matrix_type full
_refine_ls_number_parameters 424
_refine_ls_number_reflns 6801
_refine_ls_number_restraints 0
_refine_ls_restrained_S_all 1.106
_refine_ls_R_factor_all 0.0419
_refine_ls_R_factor_gt 0.0316
_refine_ls_shift/su_max 0.005
_refine_ls_shift/su_mean 0.000
_refine_ls_structure_factor_coef Fsqd
_refine_ls_weighting_details 'w=1/[\s^2^(Fo^2^)+(0.0258P)^2^+8.6230P] where P=(Fo^2^+2Fc^2^)/3'
_refine_ls_weighting_scheme calc
_refine_ls_wR_factor_gt 0.0741
_refine_ls_wR_factor_ref 0.0776
_reflns_Friedel_coverage 0.000
_reflns_number_gt 5764
_reflns_number_total 6801
_reflns_threshold_expression 'I > 2\s(I)'
_cod_data_source_file am0c20036_si_002.cif
_cod_data_source_block TmTPC-1afterUV
_cod_depositor_comments
;
The following automatic conversions were performed:

data item '_chemical_melting_point' value 'N/a' was changed to '?' --
the value is undefined or not given.

Automatic conversion script
Id: cif_fix_values 7556 2019-12-06 15:28:31Z antanas 
;
_cod_original_sg_symbol_H-M 'P 21/c'
_cod_database_code 4518447
_shelx_shelxl_version_number 2014/7
_shelx_space_group_comment
;
The symmetry employed for this shelxl refinement is uniquely defined
by the following loop, which should always be used as a source of
symmetry information in preference to the above space-group names.
They are only intended as comments.
;

loop_
_space_group_symop_operation_xyz
'x, y, z'
'-x, y+1/2, -z+1/2'
'-x, -y, -z'
'x, -y-1/2, z-1/2'

loop_
_atom_site_label
_atom_site_type_symbol
_atom_site_fract_x
_atom_site_fract_y
_atom_site_fract_z
_atom_site_U_iso_or_equiv
_atom_site_adp_type
_atom_site_occupancy
_atom_site_site_symmetry_order
_atom_site_calc_flag
_atom_site_refinement_flags_posn
_atom_site_refinement_flags_adp
_atom_site_refinement_flags_occupancy
_atom_site_disorder_assembly
_atom_site_disorder_group
Tm1 Tm 0.84236(2) 0.57009(2) 0.31791(2) 0.01969(6) Uani 1 1 d . . . . .
O1 O 0.8580(4) 0.53175(8) 0.5426(3) 0.0285(7) Uani 1 1 d . . . . .
O2 O 0.9377(4) 0.58821(8) 0.5705(3) 0.0313(7) Uani 1 1 d . . . . .
O3 O 0.6847(4) 0.60581(8) 0.1145(3) 0.0337(7) Uani 1 1 d . . . . .
O4 O 1.0821(4) 0.53885(8) 0.3867(3) 0.0322(7) Uani 1 1 d . . . . .
O5 O 0.7660(4) 0.63289(8) 0.3307(3) 0.0349(7) Uani 1 1 d . . . . .
O6 O 0.5963(4) 0.56457(10) 0.3392(4) 0.0481(9) Uani 1 1 d . . . . .
O7 O 0.3673(5) 0.55341(17) 0.3714(7) 0.0921(18) Uani 1 1 d . . . . .
N1 N 0.7494(4) 0.51152(9) 1.1946(4) 0.0258(7) Uani 1 1 d . . . . .
N2 N 0.9101(4) 0.55849(9) 1.0786(4) 0.0210(7) Uani 1 1 d . . . . .
N3 N 1.0486(4) 0.60922(9) 1.2702(4) 0.0273(8) Uani 1 1 d . . . . .
N4 N 0.1979(5) 0.67401(11) -0.2229(4) 0.0371(9) Uani 1 1 d . . . . .
N5 N 0.4888(5) 0.73294(10) -0.0010(4) 0.0329(8) Uani 1 1 d . . . . .
N6 N 0.7662(5) 0.76972(12) 0.3183(5) 0.0427(10) Uani 1 1 d . . . . .
C1 C 0.8346(5) 0.53213(11) 0.9879(4) 0.0226(8) Uani 1 1 d . . . . .
C2 C 0.9053(5) 0.55915(11) 0.6226(4) 0.0251(9) Uani 1 1 d . . . . .
C3 C 0.6188(5) 0.66815(12) 0.1273(5) 0.0290(9) Uani 1 1 d . . . . .
C4 C 1.0742(5) 0.61108(11) 1.1364(4) 0.0245(8) Uani 1 1 d . . . . .
C5 C 0.7528(5) 0.50484(11) 1.0547(4) 0.0243(8) Uani 1 1 d . . . . .
C6 C 0.9914(5) 0.58379(11) 1.0272(4) 0.0222(8) Uani 1 1 d . . . . .
C7 C 0.6102(6) 0.44941(13) 1.0474(6) 0.0378(11) Uani 1 1 d . . . . .
C8 C 0.6936(5) 0.63331(12) 0.1960(5) 0.0289(9) Uani 1 1 d . . . . .
C9 C 0.4965(5) 0.66776(12) -0.0040(5) 0.0305(9) Uani 1 1 d . . . . .
C10 C 0.8337(5) 0.53079(11) 0.8387(4) 0.0247(9) Uani 1 1 d . . . . .
C11 C 0.6104(6) 0.45575(13) 1.1927(6) 0.0389(11) Uani 1 1 d . . . . .
C12 C 0.6761(6) 0.70088(12) 0.1934(5) 0.0337(10) Uani 1 1 d . . . . .
C13 C 0.6786(6) 0.48726(13) 1.2614(5) 0.0341(10) Uani 1 1 d . . . . .
C14 C 0.9130(5) 0.55746(11) 0.7851(4) 0.0238(8) Uani 1 1 d . . . . .
C15 C 0.0666(6) 0.67686(17) -0.3359(6) 0.0467(13) Uani 1 1 d . . . . .
C16 C 0.6830(5) 0.47414(12) 0.9773(5) 0.0316(10) Uani 1 1 d . . . . .
C17 C 0.4325(5) 0.70071(12) -0.0613(5) 0.0304(10) Uani 1 1 d . . . . .
C18 C 0.9954(5) 0.58415(11) 0.8802(4) 0.0247(8) Uani 1 1 d . . . . .
C19 C 0.6089(6) 0.73266(12) 0.1217(5) 0.0335(10) Uani 1 1 d . . . . .
C20 C 1.1261(6) 0.63213(14) 1.3772(6) 0.0410(12) Uani 1 1 d . . . . .
C21 C 1.1734(6) 0.63705(14) 1.1043(6) 0.0404(12) Uani 1 1 d . . . . .
C22 C 0.6670(6) 0.76901(13) 0.1826(6) 0.0361(10) Uani 1 1 d . . . . .
C23 C 0.2901(6) 0.70324(13) -0.1917(5) 0.0346(10) Uani 1 1 d . . . . .
C24 C 0.2623(7) 0.73520(15) -0.2733(6) 0.0514(14) Uani 1 1 d . . . . .
C25 C 0.4942(7) 0.56770(19) 0.3996(8) 0.0647(18) Uani 1 1 d . . . . .
C26 C 0.0237(7) 0.70718(19) -0.4217(6) 0.0564(15) Uani 1 1 d . . . . .
C27 C 0.8126(7) 0.80242(16) 0.3784(7) 0.0518(14) Uani 1 1 d . . . . .
C28 C 0.6647(8) 0.83355(16) 0.1618(8) 0.0611(17) Uani 1 1 d . . . . .
C29 C 0.7635(7) 0.83465(16) 0.3054(8) 0.0566(16) Uani 1 1 d . . . . .
C30 C 0.1228(8) 0.73686(19) -0.3921(7) 0.0634(18) Uani 1 1 d . . . . .
C31 C 1.2267(7) 0.65855(16) 1.3526(6) 0.0516(15) Uani 1 1 d . . . . .
C32 C 1.2481(7) 0.66157(15) 1.2136(6) 0.0505(14) Uani 1 1 d . . . . .
C33 C 0.6144(7) 0.79996(14) 0.0982(7) 0.0516(14) Uani 1 1 d . . . . .

loop_
_atom_site_aniso_label
_atom_site_aniso_U_11
_atom_site_aniso_U_22
_atom_site_aniso_U_33
_atom_site_aniso_U_23
_atom_site_aniso_U_13
_atom_site_aniso_U_12
Tm1 0.02120(9) 0.02303(9) 0.01525(9) 0.00171(7) 0.00578(6) -0.00089(7)
O1 0.0404(18) 0.0285(15) 0.0177(14) -0.0026(12) 0.0102(13) -0.0033(13)
O2 0.048(2) 0.0296(16) 0.0170(14) 0.0019(12) 0.0099(14) -0.0047(14)
O3 0.0392(19) 0.0297(16) 0.0298(17) 0.0026(13) 0.0056(14) 0.0067(14)
O4 0.0251(16) 0.0344(17) 0.0376(18) 0.0084(14) 0.0096(14) 0.0038(13)
O5 0.0399(19) 0.0329(17) 0.0285(17) 0.0032(13) 0.0041(15) 0.0072(14)
O6 0.0311(19) 0.056(2) 0.065(3) 0.0085(19) 0.0264(18) 0.0002(16)
O7 0.043(3) 0.129(5) 0.120(4) -0.014(4) 0.048(3) -0.022(3)
N1 0.0276(19) 0.0320(19) 0.0182(17) 0.0012(14) 0.0068(15) -0.0064(15)
N2 0.0230(17) 0.0235(16) 0.0171(16) 0.0011(13) 0.0067(14) -0.0009(13)
N3 0.032(2) 0.0288(19) 0.0231(18) -0.0041(14) 0.0107(16) -0.0072(15)
N4 0.033(2) 0.048(2) 0.029(2) 0.0007(18) 0.0067(18) 0.0000(18)
N5 0.033(2) 0.030(2) 0.035(2) 0.0040(16) 0.0070(18) 0.0037(16)
N6 0.044(3) 0.042(2) 0.040(2) -0.0033(19) 0.008(2) 0.000(2)
C1 0.025(2) 0.024(2) 0.0176(19) 0.0021(15) 0.0041(16) 0.0028(16)
C2 0.031(2) 0.030(2) 0.0159(19) 0.0027(16) 0.0093(17) 0.0025(17)
C3 0.030(2) 0.029(2) 0.031(2) 0.0078(18) 0.0121(19) 0.0055(18)
C4 0.028(2) 0.026(2) 0.021(2) 0.0005(16) 0.0095(18) -0.0024(17)
C5 0.025(2) 0.029(2) 0.020(2) -0.0003(16) 0.0060(17) 0.0010(16)
C6 0.024(2) 0.025(2) 0.0175(19) 0.0002(15) 0.0066(16) 0.0005(16)
C7 0.039(3) 0.031(2) 0.041(3) 0.001(2) 0.005(2) -0.007(2)
C8 0.025(2) 0.032(2) 0.029(2) 0.0061(18) 0.0072(19) 0.0037(17)
C9 0.027(2) 0.035(2) 0.030(2) 0.0043(18) 0.0067(19) 0.0036(18)
C10 0.030(2) 0.027(2) 0.018(2) 0.0016(15) 0.0090(17) 0.0026(17)
C11 0.039(3) 0.035(3) 0.042(3) 0.008(2) 0.010(2) -0.011(2)
C12 0.037(3) 0.032(2) 0.031(2) 0.0037(19) 0.008(2) 0.0071(19)
C13 0.033(3) 0.039(3) 0.029(2) 0.0058(19) 0.007(2) -0.011(2)
C14 0.030(2) 0.028(2) 0.0136(18) -0.0001(15) 0.0069(17) 0.0040(17)
C15 0.037(3) 0.071(4) 0.032(3) -0.006(3) 0.009(2) 0.001(3)
C16 0.033(2) 0.032(2) 0.029(2) -0.0009(18) 0.007(2) -0.0042(19)
C17 0.032(2) 0.033(2) 0.024(2) 0.0036(17) 0.0038(19) 0.0044(18)
C18 0.028(2) 0.027(2) 0.020(2) 0.0048(16) 0.0084(17) 0.0005(17)
C19 0.033(3) 0.033(2) 0.032(2) -0.0004(19) 0.006(2) 0.0016(19)
C20 0.043(3) 0.046(3) 0.036(3) -0.015(2) 0.015(2) -0.020(2)
C21 0.046(3) 0.043(3) 0.039(3) -0.007(2) 0.023(2) -0.018(2)
C22 0.037(3) 0.031(2) 0.042(3) -0.001(2) 0.013(2) 0.001(2)
C23 0.033(2) 0.038(3) 0.031(2) 0.0051(19) 0.007(2) 0.005(2)
C24 0.051(3) 0.050(3) 0.045(3) 0.015(3) -0.001(3) 0.008(3)
C25 0.046(4) 0.085(5) 0.073(4) -0.022(4) 0.032(3) -0.013(3)
C26 0.046(3) 0.081(4) 0.035(3) -0.004(3) -0.001(3) 0.008(3)
C27 0.051(3) 0.051(3) 0.055(4) -0.015(3) 0.018(3) -0.012(3)
C28 0.059(4) 0.037(3) 0.084(5) 0.000(3) 0.014(4) -0.003(3)
C29 0.052(4) 0.049(3) 0.073(4) -0.014(3) 0.024(3) -0.011(3)
C30 0.059(4) 0.071(4) 0.048(4) 0.016(3) -0.006(3) 0.020(3)
C31 0.057(4) 0.061(4) 0.045(3) -0.026(3) 0.028(3) -0.034(3)
C32 0.058(4) 0.049(3) 0.051(3) -0.015(3) 0.027(3) -0.027(3)
C33 0.049(3) 0.034(3) 0.065(4) 0.005(3) 0.006(3) 0.002(2)

loop_
_atom_type_symbol
_atom_type_description
_atom_type_scat_dispersion_real
_atom_type_scat_dispersion_imag
_atom_type_scat_source
C C 0.0033 0.0016 'International Tables Vol C Tables 4.2.6.8 and 6.1.1.4'
N N 0.0061 0.0033 'International Tables Vol C Tables 4.2.6.8 and 6.1.1.4'
O O 0.0106 0.0060 'International Tables Vol C Tables 4.2.6.8 and 6.1.1.4'
Tm Tm -0.3139 5.2483 'International Tables Vol C Tables 4.2.6.8 and 6.1.1.4'

loop_
_geom_angle_atom_site_label_1
_geom_angle_atom_site_label_2
_geom_angle_atom_site_label_3
_geom_angle
_geom_angle_site_symmetry_1
_geom_angle_site_symmetry_3
_geom_angle_publ_flag
O6 Tm1 O4 138.96(12) . . ?
O6 Tm1 O2 91.00(13) . . ?
O4 Tm1 O2 79.77(11) . . ?
O6 Tm1 O3 76.27(13) . . ?
O4 Tm1 O3 139.87(11) . . ?
O2 Tm1 O3 126.89(10) . . ?
O6 Tm1 O5 78.05(12) . . ?
O4 Tm1 O5 134.45(11) . . ?
O2 Tm1 O5 73.02(10) . . ?
O3 Tm1 O5 53.98(10) . . ?
O6 Tm1 N3 148.49(13) . 1_554 ?
O4 Tm1 N3 71.41(12) . 1_554 ?
O2 Tm1 N3 86.77(11) . 1_554 ?
O3 Tm1 N3 80.06(12) . 1_554 ?
O5 Tm1 N3 71.24(12) . 1_554 ?
O6 Tm1 N1 76.16(13) . 1_554 ?
O4 Tm1 N1 81.68(12) . 1_554 ?
O2 Tm1 N1 133.53(10) . 1_554 ?
O3 Tm1 N1 93.62(11) . 1_554 ?
O5 Tm1 N1 142.66(12) . 1_554 ?
N3 Tm1 N1 126.22(11) 1_554 1_554 ?
O6 Tm1 O1 72.63(12) . . ?
O4 Tm1 O1 69.93(10) . . ?
O2 Tm1 O1 53.08(9) . . ?
O3 Tm1 O1 148.87(11) . . ?
O5 Tm1 O1 116.53(10) . . ?
N3 Tm1 O1 127.84(11) 1_554 . ?
N1 Tm1 O1 80.56(10) 1_554 . ?
O6 Tm1 N2 122.72(13) . 1_554 ?
O4 Tm1 N2 75.00(11) . 1_554 ?
O2 Tm1 N2 146.26(11) . 1_554 ?
O3 Tm1 N2 67.30(11) . 1_554 ?
O5 Tm1 N2 110.18(10) . 1_554 ?
N3 Tm1 N2 64.23(11) 1_554 1_554 ?
N1 Tm1 N2 64.21(11) 1_554 1_554 ?
O1 Tm1 N2 133.11(10) . 1_554 ?
O6 Tm1 C8 75.78(13) . . ?
O4 Tm1 C8 145.06(12) . . ?
O2 Tm1 C8 99.84(12) . . ?
O3 Tm1 C8 27.12(12) . . ?
O5 Tm1 C8 26.86(12) . . ?
N3 Tm1 C8 73.67(13) 1_554 . ?
N1 Tm1 C8 118.99(13) 1_554 . ?
O1 Tm1 C8 137.03(11) . . ?
N2 Tm1 C8 88.67(12) 1_554 . ?
O6 Tm1 C2 79.36(14) . . ?
O4 Tm1 C2 74.90(12) . . ?
O2 Tm1 C2 26.37(11) . . ?
O3 Tm1 C2 142.78(11) . . ?
O5 Tm1 C2 93.75(11) . . ?
N3 Tm1 C2 109.07(12) 1_554 . ?
N1 Tm1 C2 107.38(12) 1_554 . ?
O1 Tm1 C2 26.82(10) . . ?
N2 Tm1 C2 149.64(12) 1_554 . ?
C8 Tm1 C2 118.88(13) . . ?
C2 O1 Tm1 89.0(2) . . ?
C2 O2 Tm1 95.4(2) . . ?
C8 O3 Tm1 91.9(3) . . ?
C8 O5 Tm1 91.8(3) . . ?
C25 O6 Tm1 155.3(4) . . ?
C5 N1 C13 118.3(4) . . ?
C5 N1 Tm1 121.4(3) . 1_556 ?
C13 N1 Tm1 119.9(3) . 1_556 ?
C1 N2 C6 119.6(3) . . ?
C1 N2 Tm1 119.4(3) . 1_556 ?
C6 N2 Tm1 119.1(3) . 1_556 ?
C20 N3 C4 119.0(4) . . ?
C20 N3 Tm1 118.7(3) . 1_556 ?
C4 N3 Tm1 121.9(3) . 1_556 ?
C15 N4 C23 116.8(4) . . ?
C19 N5 C17 117.9(4) . . ?
C22 N6 C27 117.5(5) . . ?
N2 C1 C10 121.7(4) . . ?
N2 C1 C5 116.0(3) . . ?
C10 C1 C5 122.3(4) . . ?
O2 C2 O1 122.0(4) . . ?
O2 C2 C14 118.9(4) . . ?
O1 C2 C14 119.0(4) . . ?
O2 C2 Tm1 58.2(2) . . ?
O1 C2 Tm1 64.2(2) . . ?
C14 C2 Tm1 169.5(3) . . ?
C12 C3 C9 120.0(4) . . ?
C12 C3 C8 119.3(4) . . ?
C9 C3 C8 120.6(4) . . ?
N3 C4 C21 121.4(4) . . ?
N3 C4 C6 115.9(3) . . ?
C21 C4 C6 122.7(4) . . ?
N1 C5 C16 122.1(4) . . ?
N1 C5 C1 115.9(4) . . ?
C16 C5 C1 122.0(4) . . ?
N2 C6 C18 121.8(4) . . ?
N2 C6 C4 115.6(3) . . ?
C18 C6 C4 122.6(4) . . ?
C16 C7 C11 119.0(4) . . ?
O5 C8 O3 122.2(4) . . ?
O5 C8 C3 119.0(4) . . ?
O3 C8 C3 118.7(4) . . ?
O5 C8 Tm1 61.3(2) . . ?
O3 C8 Tm1 61.0(2) . . ?
C3 C8 Tm1 177.5(3) . . ?
C17 C9 C3 117.8(4) . . ?
C14 C10 C1 118.6(4) . . ?
C13 C11 C7 118.9(4) . . ?
C3 C12 C19 117.5(4) . . ?
N1 C13 C11 122.7(4) . . ?
C10 C14 C18 119.7(4) . . ?
C10 C14 C2 120.9(4) . . ?
C18 C14 C2 119.2(4) . . ?
N4 C15 C26 124.5(5) . . ?
C7 C16 C5 118.9(4) . . ?
N5 C17 C9 123.2(4) . . ?
N5 C17 C23 114.6(4) . . ?
C9 C17 C23 122.2(4) . . ?
C14 C18 C6 118.5(4) . . ?
N5 C19 C12 123.5(4) . . ?
N5 C19 C22 115.5(4) . . ?
C12 C19 C22 121.0(4) . . ?
N3 C20 C31 122.4(4) . . ?
C4 C21 C32 119.1(4) . . ?
N6 C22 C33 123.7(5) . . ?
N6 C22 C19 116.7(4) . . ?
C33 C22 C19 119.6(5) . . ?
N4 C23 C24 124.2(5) . . ?
N4 C23 C17 116.9(4) . . ?
C24 C23 C17 119.0(5) . . ?
C23 C24 C30 117.0(6) . . ?
O7 C25 O6 129.3(7) . . ?
C15 C26 C30 118.3(5) . . ?
C29 C27 N6 123.1(6) . . ?
C33 C28 C29 118.8(6) . . ?
C27 C29 C28 118.9(5) . . ?
C26 C30 C24 119.2(6) . . ?
C20 C31 C32 118.8(5) . . ?
C21 C32 C31 119.2(5) . . ?
C28 C33 C22 118.0(6) . . ?

loop_
_geom_bond_atom_site_label_1
_geom_bond_atom_site_label_2
_geom_bond_distance
_geom_bond_site_symmetry_2
_geom_bond_publ_flag
Tm1 O6 2.250(3) . ?
Tm1 O4 2.341(3) . ?
Tm1 O2 2.388(3) . ?
Tm1 O3 2.423(3) . ?
Tm1 O5 2.431(3) . ?
Tm1 N3 2.466(3) 1_554 ?
Tm1 N1 2.486(3) 1_554 ?
Tm1 O1 2.519(3) . ?
Tm1 N2 2.526(3) 1_554 ?
Tm1 C8 2.770(4) . ?
Tm1 C2 2.797(4) . ?
O1 C2 1.262(5) . ?
O2 C2 1.248(5) . ?
O3 C8 1.263(5) . ?
O5 C8 1.252(5) . ?
O6 C25 1.200(7) . ?
O7 C25 1.201(7) . ?
N1 C5 1.350(5) . ?
N1 C13 1.346(5) . ?
N1 Tm1 2.486(3) 1_556 ?
N2 C1 1.344(5) . ?
N2 C6 1.350(5) . ?
N2 Tm1 2.526(3) 1_556 ?
N3 C20 1.348(6) . ?
N3 C4 1.344(5) . ?
N3 Tm1 2.466(3) 1_556 ?
N4 C15 1.343(7) . ?
N4 C23 1.336(6) . ?
N5 C19 1.334(6) . ?
N5 C17 1.354(6) . ?
N6 C22 1.334(6) . ?
N6 C27 1.350(7) . ?
C1 C10 1.404(5) . ?
C1 C5 1.481(6) . ?
C2 C14 1.514(5) . ?
C3 C12 1.390(6) . ?
C3 C9 1.397(6) . ?
C3 C8 1.509(6) . ?
C4 C21 1.389(6) . ?
C4 C6 1.481(6) . ?
C5 C16 1.396(6) . ?
C6 C18 1.395(5) . ?
C7 C16 1.387(6) . ?
C7 C11 1.388(7) . ?
C9 C17 1.388(6) . ?
C10 C14 1.385(6) . ?
C11 C13 1.386(7) . ?
C12 C19 1.402(6) . ?
C14 C18 1.395(6) . ?
C15 C26 1.372(8) . ?
C17 C23 1.496(6) . ?
C19 C22 1.495(6) . ?
C20 C31 1.384(7) . ?
C21 C32 1.392(7) . ?
C22 C33 1.397(7) . ?
C23 C24 1.393(7) . ?
C24 C30 1.416(8) . ?
C26 C30 1.383(9) . ?
C27 C29 1.384(9) . ?
C28 C33 1.397(8) . ?
C28 C29 1.391(9) . ?
C31 C32 1.378(7) . ?
